data_4114907
loop_
_publ_author_name
'Irena Saltsman'
'Atif Mahammed'
'Israel Goldberg'
'Elena Tkachenko'
'Mark Botoshansky'
'Zeev Gross'

_publ_section_title
;
 Selective Substitution of Corroles: Nitration, Hydroformylation, and
 Chlorosulfonation
;
_journal_name_full 'Journal of the American Chemical Society'
_journal_page_first 7411
_journal_page_last 7420
_journal_paper_doi 10.1021/ja025851g
_journal_volume 124
_journal_year 2002
_chemical_formula_sum 'C71 H47 Co F15 N6 O4 P S2'
_chemical_formula_weight 1487.17
_chemical_name_common Co-(SO2)2-corrole
_chemical_name_systematic
;
 ?
;
_space_group_IT_number 2
_symmetry_cell_setting triclinic
_symmetry_space_group_name_Hall '-P 1'
_symmetry_space_group_name_H-M 'P -1'
_atom_sites_solution_hydrogens geom
_atom_sites_solution_primary direct
_atom_sites_solution_secondary difmap
_audit_creation_method SHELXL-97
_cell_angle_alpha 76.76(2)
_cell_angle_beta 79.18(2)
_cell_angle_gamma 70.13(2)
_cell_formula_units_Z 2
_cell_length_a 13.827(3)
_cell_length_b 13.815(3)
_cell_length_c 18.209(4)
_cell_measurement_reflns_used 4034
_cell_measurement_temperature 293(2)
_cell_measurement_theta_max 25.3
_cell_measurement_theta_min 1.2
_cell_volume 3161.2(13)
_computing_cell_refinement 'Denzo-SMN (Otwinowski & Minor,1997)'
_computing_data_collection 'Collect (Nonius,2001)'
_computing_data_reduction 'Denzo-SMN (Otwinowski & Minor,1997)'
_computing_molecular_graphics 'TEXSAN, (MSC, 1999)'
_computing_structure_refinement 'SHELXL-97 (Sheldrick, 1997)'
_computing_structure_solution 'SHELXS-97 (Sheldrick, 1990)'
_diffrn_ambient_temperature 293(2)
_diffrn_measured_fraction_theta_full 0.977
_diffrn_measured_fraction_theta_max 0.977
_diffrn_measurement_device_type 'Nonius KappaCCD'
_diffrn_measurement_method 'phi- and omega-scans'
_diffrn_radiation_monochromator graphite
_diffrn_radiation_source 'fine-focus sealed tube'
_diffrn_radiation_type MoK\a
_diffrn_radiation_wavelength 0.71073
_diffrn_reflns_av_R_equivalents 0.0891
_diffrn_reflns_av_sigmaI/netI 0.1329
_diffrn_reflns_limit_h_max 15
_diffrn_reflns_limit_h_min -15
_diffrn_reflns_limit_k_max 15
_diffrn_reflns_limit_k_min -15
_diffrn_reflns_limit_l_max 20
_diffrn_reflns_limit_l_min -19
_diffrn_reflns_number 19913
_diffrn_reflns_theta_full 23.00
_diffrn_reflns_theta_max 23.00
_diffrn_reflns_theta_min 1.59
_diffrn_standards_number none
_exptl_absorpt_coefficient_mu 0.465
_exptl_absorpt_correction_T_max 0.9251
_exptl_absorpt_correction_T_min 0.8731
_exptl_absorpt_correction_type numerical
_exptl_crystal_colour 'dark red'
_exptl_crystal_density_diffrn 1.562
_exptl_crystal_description prism
_exptl_crystal_F_000 1512
_exptl_crystal_size_max 0.30
_exptl_crystal_size_mid 0.26
_exptl_crystal_size_min 0.17
_refine_diff_density_max 1.066
_refine_diff_density_min -0.463
_refine_diff_density_rms 0.099
_refine_ls_extinction_coef 0.0016(7)
_refine_ls_extinction_expression Fc^*^=kFc[1+0.001xFc^2^\l^3^/sin(2\q)]^-1/4^
_refine_ls_extinction_method SHELXL
_refine_ls_goodness_of_fit_ref 1.055
_refine_ls_hydrogen_treatment mixed
_refine_ls_matrix_type full
_refine_ls_number_parameters 912
_refine_ls_number_reflns 8592
_refine_ls_number_restraints 69
_refine_ls_restrained_S_all 1.055
_refine_ls_R_factor_all 0.1695
_refine_ls_R_factor_gt 0.1046
_refine_ls_shift/su_max 0.045
_refine_ls_shift/su_mean 0.004
_refine_ls_structure_factor_coef Fsqd
_refine_ls_weighting_details 'calc w=1/[\s^2^(Fo^2^)+(0.0952P)^2^+18.0347P] where P=(Fo^2^+2Fc^2^)/3'
_refine_ls_weighting_scheme calc
_refine_ls_wR_factor_gt 0.2469
_refine_ls_wR_factor_ref 0.2698
_reflns_number_gt 5128
_reflns_number_total 8592
_reflns_threshold_expression >2sigma(I)
_cod_data_source_file ja025851g_s1_4.cif
_cod_data_source_block Compound-14
_cod_original_cell_volume 3161.2(12)
_cod_database_code 4114907

loop_
_symmetry_equiv_pos_as_xyz
'x, y, z'
'-x, -y, -z'

loop_
_atom_site_label
_atom_site_type_symbol
_atom_site_fract_x
_atom_site_fract_y
_atom_site_fract_z
_atom_site_U_iso_or_equiv
_atom_site_adp_type
_atom_site_occupancy
_atom_site_symmetry_multiplicity
_atom_site_calc_flag
_atom_site_refinement_flags
Co1 Co 0.72923(9) 0.12095(10) 0.25598(7) 0.0348(4) Uani 1 1 d .
P1 P 0.7236(2) 0.1898(2) 0.13370(15) 0.0434(7) Uani 1 1 d .
S1 S 0.6882(2) 0.52485(19) 0.32004(15) 0.0488(7) Uani 1 1 d .
S2 S 0.29995(19) 0.1348(2) 0.31046(15) 0.0469(7) Uani 1 1 d .
O1 O 0.5851(6) 0.5945(6) 0.3290(5) 0.070(2) Uani 1 1 d .
O2 O 0.7574(6) 0.5562(6) 0.2609(4) 0.066(2) Uani 1 1 d .
O3 O 0.2255(5) 0.2350(5) 0.3062(5) 0.067(2) Uani 1 1 d .
O4 O 0.3029(5) 0.0739(6) 0.2568(4) 0.062(2) Uani 1 1 d .
N21 N 0.6938(6) 0.2501(6) 0.2844(4) 0.041(2) Uani 1 1 d .
N22 N 0.8687(6) 0.0999(6) 0.2611(4) 0.0397(19) Uani 1 1 d .
N23 N 0.7483(5) -0.0195(6) 0.2595(4) 0.0372(19) Uani 1 1 d .
N24 N 0.5874(6) 0.1443(6) 0.2806(4) 0.041(2) Uani 1 1 d .
F21 F 0.9141(6) 0.2517(6) 0.4243(4) 0.078(2) Uani 1 1 d .
F22 F 1.0382(7) 0.3442(6) 0.4543(5) 0.104(3) Uani 1 1 d .
F23 F 1.1117(7) 0.4748(7) 0.3462(7) 0.148(4) Uani 1 1 d .
F24 F 1.0571(8) 0.5131(8) 0.2040(6) 0.148(4) Uani 1 1 d .
F25 F 0.9360(7) 0.4186(6) 0.1722(5) 0.098(3) Uani 1 1 d .
F27 F 1.0138(8) -0.2068(6) 0.3813(4) 0.120(3) Uani 1 1 d .
F28 F 1.1770(7) -0.3789(5) 0.3861(5) 0.100(3) Uani 1 1 d .
F29 F 1.2840(6) -0.4397(6) 0.2589(5) 0.119(3) Uani 1 1 d .
F30 F 1.2171(9) -0.3353(8) 0.1256(5) 0.176(6) Uani 1 1 d .
F31 F 1.0569(8) -0.1580(7) 0.1200(4) 0.135(4) Uani 1 1 d .
F33 F 0.4869(7) -0.0903(7) 0.1815(5) 0.103(3) Uani 1 1 d .
F34 F 0.3790(9) -0.2240(8) 0.2237(7) 0.157(5) Uani 1 1 d .
F35 F 0.3387(7) -0.2975(7) 0.3718(7) 0.141(4) Uani 1 1 d .
F36 F 0.4098(6) -0.2404(6) 0.4774(5) 0.111(3) Uani 1 1 d .
F37 F 0.5149(5) -0.1047(5) 0.4330(4) 0.076(2) Uani 1 1 d .
C1 C 0.5906(7) 0.3036(7) 0.2983(6) 0.041(2) Uani 1 1 d .
C2 C 0.5772(8) 0.4005(8) 0.3143(6) 0.050(3) Uani 1 1 d .
H2 H 0.5146 0.4508 0.3257 0.060 Uiso 1 1 calc .
C3 C 0.6748(8) 0.4081(7) 0.3099(6) 0.044(2) Uani 1 1 d .
C4 C 0.7482(7) 0.3139(7) 0.2909(6) 0.042(2) Uani 1 1 d .
C5 C 0.8582(8) 0.2743(8) 0.2820(6) 0.048(3) Uani 1 1 d .
C6 C 0.9120(7) 0.1749(7) 0.2654(5) 0.037(2) Uani 1 1 d .
C7 C 1.0210(7) 0.1292(8) 0.2595(6) 0.050(3) Uani 1 1 d .
H7 H 1.0683 0.1631 0.2607 0.060 Uiso 1 1 calc .
C8 C 1.0448(7) 0.0308(7) 0.2521(6) 0.046(3) Uani 1 1 d .
H8 H 1.1111 -0.0167 0.2474 0.055 Uiso 1 1 calc .
C9 C 0.9491(7) 0.0101(7) 0.2526(5) 0.038(2) Uani 1 1 d .
C10 C 0.9372(7) -0.0829(7) 0.2486(5) 0.037(2) Uani 1 1 d .
C11 C 0.8408(7) -0.0972(7) 0.2525(5) 0.039(2) Uani 1 1 d .
C12 C 0.8241(8) -0.1938(8) 0.2545(6) 0.050(3) Uani 1 1 d .
H12 H 0.8747 -0.2575 0.2497 0.060 Uiso 1 1 calc .
C13 C 0.7218(8) -0.1757(7) 0.2647(6) 0.045(3) Uani 1 1 d .
H13 H 0.6882 -0.2249 0.2683 0.054 Uiso 1 1 calc .
C14 C 0.6723(7) -0.0665(7) 0.2691(5) 0.042(2) Uani 1 1 d .
C15 C 0.5676(7) -0.0185(7) 0.2830(6) 0.040(2) Uani 1 1 d .
C16 C 0.5240(7) 0.0863(7) 0.2882(5) 0.040(2) Uani 1 1 d .
C17 C 0.4187(8) 0.1524(8) 0.3056(5) 0.044(2) Uani 1 1 d .
C18 C 0.4245(7) 0.2474(8) 0.3093(6) 0.046(3) Uani 1 1 d .
H18 H 0.3687 0.3054 0.3193 0.055 Uiso 1 1 calc .
C19 C 0.5300(7) 0.2428(8) 0.2953(5) 0.040(2) Uani 1 1 d .
C20 C 0.9205(7) 0.3313(7) 0.2978(5) 0.049(3) Uani 1 1 d D
C21 C 0.9496(8) 0.3135(8) 0.3682(6) 0.050(3) Uani 1 1 d D
C22 C 1.0128(8) 0.3603(9) 0.3840(8) 0.073(4) Uani 1 1 d D
C23 C 1.0478(10) 0.4295(10) 0.3295(8) 0.093(5) Uani 1 1 d D
C24 C 1.0221(10) 0.4468(10) 0.2583(9) 0.084(4) Uani 1 1 d D
C25 C 0.9608(9) 0.3967(8) 0.2433(7) 0.068(4) Uani 1 1 d D
C26 C 1.0299(7) -0.1764(7) 0.2494(5) 0.043(2) Uani 1 1 d D
C27 C 1.0650(8) -0.2350(7) 0.3155(6) 0.064(3) Uani 1 1 d D
C28 C 1.1483(8) -0.3224(7) 0.3192(7) 0.066(3) Uani 1 1 d D
C29 C 1.2037(8) -0.3582(10) 0.2557(6) 0.069(4) Uani 1 1 d D
C30 C 1.1693(9) -0.3001(9) 0.1892(8) 0.086(5) Uani 1 1 d D
C31 C 1.0860(8) -0.2123(8) 0.1859(6) 0.068(4) Uani 1 1 d D
C32 C 0.5033(7) -0.0907(7) 0.3062(5) 0.050(3) Uani 1 1 d D
C33 C 0.4672(9) -0.1240(9) 0.2555(7) 0.068(3) Uani 1 1 d D
C34 C 0.4122(10) -0.1927(10) 0.2749(9) 0.089(5) Uani 1 1 d D
C35 C 0.3930(10) -0.2280(10) 0.3502(9) 0.086(5) Uani 1 1 d D
C36 C 0.4281(9) -0.2017(9) 0.4049(9) 0.084(4) Uani 1 1 d D
C37 C 0.4823(8) -0.1326(7) 0.3802(6) 0.054(3) Uani 1 1 d D
N38 N 0.7425(6) 0.4925(6) 0.3981(5) 0.048(2) Uani 1 1 d .
C39 C 0.6866(10) 0.4517(9) 0.4675(6) 0.072(4) Uani 1 1 d .
H39A H 0.7359 0.4033 0.5009 0.087 Uiso 1 1 calc R
H39B H 0.6464 0.4134 0.4552 0.087 Uiso 1 1 calc R
C40 C 0.6151(10) 0.5384(10) 0.5084(7) 0.077(4) Uani 1 1 d .
H40A H 0.5586 0.5791 0.4785 0.092 Uiso 1 1 calc R
H40B H 0.5855 0.5074 0.5568 0.092 Uiso 1 1 calc R
C41 C 0.6664(11) 0.6087(11) 0.5217(7) 0.085(4) Uani 1 1 d .
H41A H 0.7157 0.5713 0.5580 0.102 Uiso 1 1 calc R
H41B H 0.6154 0.6666 0.5428 0.102 Uiso 1 1 calc R
C42 C 0.7218(10) 0.6498(9) 0.4482(8) 0.074(4) Uani 1 1 d .
H42A H 0.6710 0.6961 0.4152 0.089 Uiso 1 1 calc R
H42B H 0.7611 0.6905 0.4585 0.089 Uiso 1 1 calc R
C43 C 0.7930(9) 0.5652(9) 0.4083(7) 0.064(3) Uani 1 1 d .
H43A H 0.8203 0.5962 0.3589 0.077 Uiso 1 1 calc R
H43B H 0.8509 0.5265 0.4371 0.077 Uiso 1 1 calc R
N44 N 0.2856(6) 0.0642(6) 0.3946(5) 0.048(2) Uani 1 1 d .
C45 C 0.1934(8) 0.0298(10) 0.4027(7) 0.063(3) Uani 1 1 d .
H45A H 0.2007 -0.0092 0.3628 0.076 Uiso 1 1 calc R
H45B H 0.1324 0.0907 0.3967 0.076 Uiso 1 1 calc R
C46 C 0.1794(11) -0.0360(11) 0.4770(8) 0.087(4) Uani 1 1 d .
H46A H 0.2340 -0.1026 0.4785 0.104 Uiso 1 1 calc R
H46B H 0.1139 -0.0497 0.4822 0.104 Uiso 1 1 calc R
C47 C 0.1806(14) 0.0102(14) 0.5431(8) 0.112(6) Uani 1 1 d .
H47A H 0.1188 0.0697 0.5480 0.134 Uiso 1 1 calc R
H47B H 0.1807 -0.0412 0.5893 0.134 Uiso 1 1 calc R
C48 C 0.2746(14) 0.0443(13) 0.5319(8) 0.105(5) Uani 1 1 d .
H48A H 0.2712 0.0807 0.5724 0.126 Uiso 1 1 calc R
H48B H 0.3358 -0.0168 0.5346 0.126 Uiso 1 1 calc R
C49 C 0.2831(11) 0.1138(11) 0.4580(6) 0.075(4) Uani 1 1 d .
H49A H 0.2246 0.1773 0.4571 0.090 Uiso 1 1 calc R
H49B H 0.3458 0.1330 0.4520 0.090 Uiso 1 1 calc R
C50 C 0.6986(8) 0.1222(8) 0.0720(5) 0.057(3) Uani 1 1 d D
C51 C 0.668(3) 0.0351(17) 0.0938(8) 0.228(16) Uani 1 1 d D
H51 H 0.6612 0.0063 0.1452 0.274 Uiso 1 1 calc .
C52 C 0.646(3) -0.012(2) 0.0424(8) 0.27(2) Uani 1 1 d D
H52 H 0.6216 -0.0697 0.0603 0.325 Uiso 1 1 calc .
C53 C 0.6594(15) 0.0233(13) -0.0343(8) 0.121(6) Uani 1 1 d D
H53 H 0.6434 -0.0070 -0.0691 0.145 Uiso 1 1 calc .
C54 C 0.698(2) 0.1061(16) -0.0569(9) 0.158(9) Uani 1 1 d D
H54 H 0.7095 0.1316 -0.1086 0.190 Uiso 1 1 calc .
C55 C 0.720(2) 0.1533(17) -0.0052(6) 0.165(10) Uani 1 1 d D
H55 H 0.7491 0.2069 -0.0229 0.198 Uiso 1 1 calc .
C56 C 0.6259(8) 0.3152(8) 0.1204(6) 0.060(3) Uani 1 1 d D
C57 C 0.6417(10) 0.4050(8) 0.1316(7) 0.076(4) Uani 1 1 d D
H57 H 0.7051 0.4008 0.1446 0.092 Uiso 1 1 calc .
C58 C 0.5632(13) 0.5013(10) 0.1237(9) 0.106(5) Uani 1 1 d D
H58 H 0.5735 0.5612 0.1314 0.127 Uiso 1 1 calc .
C59 C 0.4694(13) 0.5050(12) 0.1039(10) 0.113(6) Uani 1 1 d D
H59 H 0.4187 0.5693 0.0941 0.136 Uiso 1 1 calc .
C60 C 0.4498(11) 0.4152(12) 0.0985(12) 0.134(7) Uani 1 1 d D
H60 H 0.3842 0.4177 0.0910 0.161 Uiso 1 1 calc .
C61 C 0.5301(9) 0.3212(11) 0.1044(9) 0.089(4) Uani 1 1 d D
H61 H 0.5191 0.2612 0.0975 0.107 Uiso 1 1 calc .
C62 C 0.8454(8) 0.2047(7) 0.0866(6) 0.052(3) Uani 1 1 d D
C63 C 0.8645(11) 0.2977(10) 0.0546(10) 0.114(6) Uani 1 1 d D
H63 H 0.8123 0.3605 0.0593 0.137 Uiso 1 1 calc .
C64 C 0.9605(12) 0.2993(14) 0.0156(13) 0.164(10) Uani 1 1 d D
H64 H 0.9712 0.3621 -0.0097 0.196 Uiso 1 1 calc .
C65 C 1.0402(13) 0.2056(14) 0.0149(11) 0.130(7) Uani 1 1 d D
H65 H 1.1062 0.2071 -0.0071 0.156 Uiso 1 1 calc .
C66 C 1.0247(8) 0.1102(12) 0.0457(8) 0.090(5) Uani 1 1 d D
H66 H 1.0778 0.0476 0.0430 0.108 Uiso 1 1 calc .
C67 C 0.9261(8) 0.1124(9) 0.0808(7) 0.073(4) Uani 1 1 d D
H67 H 0.9134 0.0491 0.1014 0.087 Uiso 1 1 calc .
C68 C 0.322(2) 0.244(2) 0.065(2) 0.174(11) Uani 1 1 d D
H68 H 0.3628 0.1977 0.1006 0.209 Uiso 1 1 calc .
C69 C 0.227(3) 0.310(3) 0.0909(15) 0.169(10) Uani 1 1 d D
H69 H 0.1994 0.2999 0.1417 0.203 Uiso 1 1 calc .
C70 C 0.1755(19) 0.391(2) 0.038(2) 0.169(10) Uani 1 1 d D
H70 H 0.1205 0.4459 0.0545 0.203 Uiso 1 1 calc .
C71 C 0.204(3) 0.393(3) -0.0396(19) 0.188(15) Uani 1 1 d D
H71 H 0.1659 0.4438 -0.0754 0.226 Uiso 1 1 calc .
C72 C 0.293(3) 0.316(3) -0.0608(18) 0.188(16) Uani 1 1 d D
H72 H 0.3096 0.3117 -0.1122 0.225 Uiso 1 1 calc .
C73 C 0.361(2) 0.243(3) -0.011(2) 0.193(13) Uani 1 1 d D
H73 H 0.4247 0.1987 -0.0277 0.232 Uiso 1 1 calc .

loop_
_atom_site_aniso_label
_atom_site_aniso_U_11
_atom_site_aniso_U_22
_atom_site_aniso_U_33
_atom_site_aniso_U_23
_atom_site_aniso_U_13
_atom_site_aniso_U_12
Co1 0.0326(7) 0.0340(7) 0.0385(8) -0.0072(6) -0.0017(6) -0.0122(6)
P1 0.0417(15) 0.0471(16) 0.0410(16) -0.0064(13) -0.0033(12) -0.0149(13)
S1 0.0624(18) 0.0322(14) 0.0502(17) -0.0084(12) -0.0089(14) -0.0109(14)
S2 0.0345(14) 0.0529(17) 0.0502(17) -0.0012(13) -0.0070(12) -0.0138(13)
O1 0.076(6) 0.045(4) 0.083(6) -0.020(4) -0.021(5) 0.002(4)
O2 0.096(6) 0.051(5) 0.050(5) 0.001(4) 0.000(4) -0.034(4)
O3 0.036(4) 0.048(4) 0.103(6) 0.010(4) -0.011(4) -0.007(4)
O4 0.052(5) 0.092(6) 0.054(5) -0.017(4) -0.013(4) -0.030(4)
N21 0.044(5) 0.040(5) 0.047(5) -0.009(4) -0.008(4) -0.021(4)
N22 0.039(5) 0.036(5) 0.045(5) -0.009(4) -0.008(4) -0.009(4)
N23 0.028(4) 0.033(4) 0.048(5) -0.010(4) 0.002(4) -0.009(4)
N24 0.044(5) 0.034(4) 0.041(5) -0.007(4) 0.001(4) -0.009(4)
F21 0.087(5) 0.082(5) 0.070(5) -0.009(4) -0.020(4) -0.031(4)
F22 0.115(7) 0.094(6) 0.129(7) -0.039(5) -0.058(6) -0.029(5)
F23 0.123(7) 0.115(7) 0.261(13) -0.069(8) -0.064(8) -0.062(6)
F24 0.172(9) 0.125(8) 0.171(10) -0.006(7) 0.030(8) -0.118(8)
F25 0.143(7) 0.094(6) 0.068(5) 0.008(4) -0.008(5) -0.068(5)
F27 0.165(9) 0.087(6) 0.060(5) -0.012(4) -0.024(5) 0.026(6)
F28 0.127(7) 0.060(5) 0.113(6) 0.007(4) -0.077(5) -0.010(4)
F29 0.067(5) 0.066(5) 0.163(9) -0.001(5) 0.001(5) 0.038(4)
F30 0.185(10) 0.112(7) 0.099(7) 0.008(6) 0.048(7) 0.068(7)
F31 0.156(8) 0.110(7) 0.046(5) 0.004(5) 0.016(5) 0.049(6)
F33 0.121(7) 0.133(7) 0.095(7) -0.022(6) -0.035(5) -0.077(6)
F34 0.182(10) 0.149(9) 0.207(12) -0.025(8) -0.096(9) -0.102(8)
F35 0.098(6) 0.094(6) 0.243(12) 0.036(7) -0.048(7) -0.073(6)
F36 0.096(6) 0.095(6) 0.116(7) 0.049(5) -0.003(5) -0.045(5)
F37 0.071(4) 0.078(5) 0.068(5) 0.007(4) -0.006(4) -0.024(4)
C1 0.037(6) 0.028(5) 0.055(7) -0.012(5) 0.003(5) -0.005(5)
C2 0.045(6) 0.044(6) 0.058(7) -0.018(5) -0.002(5) -0.007(5)
C3 0.050(6) 0.036(6) 0.045(6) -0.005(5) -0.013(5) -0.012(5)
C4 0.039(6) 0.033(5) 0.050(6) -0.014(5) 0.001(5) -0.006(5)
C5 0.046(6) 0.047(6) 0.056(7) -0.013(5) -0.014(5) -0.015(5)
C6 0.037(6) 0.023(5) 0.051(6) -0.013(4) -0.006(5) -0.007(4)
C7 0.037(6) 0.050(7) 0.067(8) -0.007(6) -0.009(5) -0.020(5)
C8 0.028(5) 0.034(6) 0.073(8) -0.009(5) -0.005(5) -0.006(5)
C9 0.039(6) 0.035(6) 0.040(6) -0.005(4) -0.004(4) -0.012(5)
C10 0.035(5) 0.033(5) 0.041(6) -0.002(4) -0.014(4) -0.008(4)
C11 0.035(6) 0.033(5) 0.049(6) -0.005(5) 0.003(4) -0.016(5)
C12 0.042(6) 0.038(6) 0.072(8) -0.014(5) -0.005(5) -0.015(5)
C13 0.049(7) 0.031(5) 0.053(7) -0.005(5) -0.010(5) -0.011(5)
C14 0.041(6) 0.038(6) 0.043(6) -0.010(5) 0.003(5) -0.011(5)
C15 0.034(6) 0.037(6) 0.052(6) -0.005(5) -0.007(5) -0.015(5)
C16 0.037(6) 0.041(6) 0.044(6) -0.009(5) 0.002(4) -0.019(5)
C17 0.048(6) 0.048(6) 0.039(6) -0.001(5) -0.011(5) -0.021(5)
C18 0.041(6) 0.048(6) 0.044(6) -0.012(5) 0.002(5) -0.009(5)
C19 0.028(5) 0.047(6) 0.039(6) -0.009(5) 0.000(4) -0.005(5)
C20 0.039(6) 0.040(6) 0.069(8) -0.009(6) -0.004(5) -0.017(5)
C21 0.049(7) 0.042(6) 0.070(8) -0.017(6) -0.023(6) -0.014(5)
C22 0.060(8) 0.074(9) 0.092(11) -0.035(8) -0.020(8) -0.012(7)
C23 0.063(9) 0.074(10) 0.175(18) -0.055(12) -0.020(10) -0.038(8)
C24 0.082(10) 0.050(8) 0.125(14) -0.013(9) -0.002(9) -0.034(8)
C25 0.071(8) 0.048(7) 0.095(11) -0.008(7) -0.004(7) -0.036(7)
C26 0.049(6) 0.032(5) 0.051(7) 0.001(5) -0.013(5) -0.019(5)
C27 0.071(8) 0.046(7) 0.071(9) -0.008(6) -0.027(7) -0.005(6)
C28 0.073(9) 0.042(7) 0.086(10) 0.014(7) -0.041(8) -0.021(6)
C29 0.038(7) 0.075(9) 0.096(11) -0.020(9) 0.005(7) -0.025(7)
C30 0.059(8) 0.063(9) 0.089(11) -0.008(8) 0.025(8) 0.020(7)
C31 0.060(8) 0.054(7) 0.063(9) 0.001(7) 0.007(7) 0.003(6)
C32 0.034(6) 0.031(6) 0.082(9) -0.002(6) -0.006(6) -0.013(5)
C33 0.071(8) 0.075(9) 0.073(10) 0.001(7) -0.028(7) -0.039(7)
C34 0.085(10) 0.061(9) 0.141(15) -0.006(9) -0.068(10) -0.027(8)
C35 0.053(8) 0.046(8) 0.152(16) 0.014(9) -0.023(9) -0.020(7)
C36 0.045(8) 0.090(11) 0.099(12) 0.008(9) -0.012(8) -0.014(7)
C37 0.041(6) 0.034(6) 0.084(9) 0.005(6) -0.010(6) -0.017(5)
N38 0.056(5) 0.036(5) 0.057(6) -0.011(4) -0.018(4) -0.011(4)
C39 0.094(10) 0.066(8) 0.048(7) -0.009(6) 0.005(7) -0.021(7)
C40 0.095(10) 0.087(9) 0.044(7) -0.010(7) -0.001(7) -0.028(8)
C41 0.101(11) 0.087(10) 0.064(9) -0.038(8) -0.013(8) -0.008(9)
C42 0.088(9) 0.060(8) 0.089(10) -0.033(7) -0.017(8) -0.023(7)
C43 0.065(8) 0.068(8) 0.071(8) -0.020(7) -0.010(6) -0.031(7)
N44 0.045(5) 0.056(5) 0.044(5) -0.004(4) -0.008(4) -0.016(4)
C45 0.049(7) 0.082(9) 0.062(8) 0.006(7) -0.004(6) -0.036(7)
C46 0.085(10) 0.089(10) 0.078(10) 0.009(8) 0.007(8) -0.042(8)
C47 0.140(15) 0.135(14) 0.059(10) -0.020(9) 0.037(9) -0.066(13)
C48 0.143(15) 0.127(14) 0.049(9) -0.009(9) -0.007(9) -0.055(12)
C49 0.095(10) 0.095(10) 0.049(8) -0.026(7) 0.001(7) -0.043(8)
C50 0.048(7) 0.078(8) 0.039(6) -0.018(6) -0.012(5) -0.004(6)
C51 0.55(5) 0.20(2) 0.057(11) 0.028(12) -0.062(18) -0.29(3)
C52 0.64(6) 0.25(3) 0.086(15) 0.025(16) -0.12(2) -0.34(4)
C53 0.20(2) 0.120(14) 0.068(11) -0.031(10) -0.047(11) -0.055(14)
C54 0.31(3) 0.154(18) 0.064(11) 0.009(11) -0.056(14) -0.14(2)
C55 0.30(3) 0.21(2) 0.060(11) -0.005(12) -0.049(14) -0.17(2)
C56 0.072(8) 0.059(8) 0.043(7) 0.000(6) -0.006(6) -0.020(6)
C57 0.093(10) 0.064(9) 0.058(8) -0.006(7) -0.005(7) -0.010(8)
C58 0.138(15) 0.057(9) 0.093(12) -0.009(8) -0.001(11) -0.003(10)
C59 0.100(13) 0.066(10) 0.121(14) 0.018(10) 0.004(11) 0.008(10)
C60 0.055(10) 0.127(16) 0.18(2) 0.011(15) -0.008(11) -0.012(11)
C61 0.055(8) 0.095(11) 0.117(12) -0.027(9) -0.022(8) -0.011(8)
C62 0.051(7) 0.055(7) 0.048(7) -0.002(5) 0.001(5) -0.024(6)
C63 0.124(13) 0.084(10) 0.136(14) -0.016(10) 0.055(11) -0.075(10)
C64 0.142(18) 0.154(19) 0.21(2) -0.079(17) 0.105(17) -0.100(16)
C65 0.090(13) 0.18(2) 0.143(17) -0.074(16) 0.047(12) -0.071(14)
C66 0.045(8) 0.116(13) 0.094(11) -0.027(10) -0.008(7) -0.001(8)
C67 0.060(8) 0.088(10) 0.063(8) -0.013(7) 0.005(6) -0.021(8)
C68 0.13(2) 0.24(3) 0.16(3) 0.00(2) -0.038(18) -0.08(2)
C69 0.14(2) 0.21(3) 0.16(2) 0.01(2) -0.03(2) -0.07(2)
C70 0.130(19) 0.15(2) 0.24(3) -0.04(2) -0.02(2) -0.063(18)
C71 0.24(4) 0.20(3) 0.15(3) 0.06(3) -0.07(3) -0.13(3)
C72 0.28(5) 0.23(4) 0.12(2) -0.03(3) -0.02(3) -0.17(4)
C73 0.23(3) 0.22(3) 0.20(3) -0.06(3) -0.03(3) -0.14(3)

loop_
_atom_type_symbol
_atom_type_description
_atom_type_scat_dispersion_real
_atom_type_scat_dispersion_imag
_atom_type_scat_source
Co Co 0.3494 0.9721 'International Tables Vol C Tables 4.2.6.8 and 6.1.1.4'
P P 0.1023 0.0942 'International Tables Vol C Tables 4.2.6.8 and 6.1.1.4'
S S 0.1246 0.1234 'International Tables Vol C Tables 4.2.6.8 and 6.1.1.4'
O O 0.0106 0.0060 'International Tables Vol C Tables 4.2.6.8 and 6.1.1.4'
C C 0.0033 0.0016 'International Tables Vol C Tables 4.2.6.8 and 6.1.1.4'
F F 0.0171 0.0103 'International Tables Vol C Tables 4.2.6.8 and 6.1.1.4'
H H 0.0000 0.0000 'International Tables Vol C Tables 4.2.6.8 and 6.1.1.4'
N N 0.0061 0.0033 'International Tables Vol C Tables 4.2.6.8 and 6.1.1.4'

loop_
_geom_angle_atom_site_label_1
_geom_angle_atom_site_label_2
_geom_angle_atom_site_label_3
_geom_angle
N21 Co1 N23 161.7(3)
N21 Co1 N24 81.4(3)
N23 Co1 N24 89.8(3)
N21 Co1 N22 90.2(3)
N23 Co1 N22 93.9(3)
N24 Co1 N22 163.2(3)
N21 Co1 P1 93.1(3)
N23 Co1 P1 103.8(3)
N24 Co1 P1 96.1(3)
N22 Co1 P1 98.9(3)
C50 P1 C56 103.7(5)
C50 P1 C62 99.8(5)
C56 P1 C62 108.5(5)
C50 P1 Co1 119.9(4)
C56 P1 Co1 111.2(4)
C62 P1 Co1 112.6(4)
O2 S1 O1 117.6(5)
O2 S1 N38 107.6(5)
O1 S1 N38 111.9(5)
O2 S1 C3 110.4(5)
O1 S1 C3 105.2(5)
N38 S1 C3 103.1(4)
O3 S2 O4 117.5(5)
O3 S2 N44 110.5(5)
O4 S2 N44 106.9(5)
O3 S2 C17 106.7(5)
O4 S2 C17 110.6(5)
N44 S2 C17 103.9(4)
C1 N21 C4 107.2(7)
C1 N21 Co1 117.9(6)
C4 N21 Co1 134.7(6)
C9 N22 C6 106.9(7)
C9 N22 Co1 126.2(6)
C6 N22 Co1 126.5(6)
C11 N23 C14 106.2(7)
C11 N23 Co1 126.9(6)
C14 N23 Co1 126.9(6)
C16 N24 C19 109.4(7)
C16 N24 Co1 134.9(6)
C19 N24 Co1 115.8(6)
N21 C1 C19 110.8(8)
N21 C1 C2 110.8(9)
C19 C1 C2 138.4(9)
C3 C2 C1 106.4(9)
C3 C2 H2 126.8
C1 C2 H2 126.8
C2 C3 C4 108.2(9)
C2 C3 S1 119.3(8)
C4 C3 S1 132.2(8)
N21 C4 C5 118.2(8)
N21 C4 C3 107.4(8)
C5 C4 C3 134.3(9)
C6 C5 C4 122.5(9)
C6 C5 C20 116.0(9)
C4 C5 C20 121.3(9)
N22 C6 C5 126.2(8)
N22 C6 C7 108.3(7)
C5 C6 C7 125.1(9)
C8 C7 C6 109.0(8)
C8 C7 H7 125.5
C6 C7 H7 125.5
C7 C8 C9 107.5(8)
C7 C8 H8 126.2
C9 C8 H8 126.2
C10 C9 N22 124.4(8)
C10 C9 C8 127.3(9)
N22 C9 C8 108.2(8)
C9 C10 C11 123.6(8)
C9 C10 C26 118.3(8)
C11 C10 C26 117.6(8)
N23 C11 C10 123.7(8)
N23 C11 C12 110.5(8)
C10 C11 C12 125.7(9)
C13 C12 C11 106.8(8)
C13 C12 H12 126.6
C11 C12 H12 126.6
C12 C13 C14 108.2(9)
C12 C13 H13 125.9
C14 C13 H13 125.9
C15 C14 N23 125.9(8)
C15 C14 C13 125.9(9)
N23 C14 C13 108.2(8)
C14 C15 C16 123.6(9)
C14 C15 C32 115.1(8)
C16 C15 C32 120.4(8)
N24 C16 C15 118.5(8)
N24 C16 C17 107.7(8)
C15 C16 C17 133.7(9)
C18 C17 C16 106.9(8)
C18 C17 S2 120.3(8)
C16 C17 S2 132.3(8)
C17 C18 C19 108.3(9)
C17 C18 H18 125.9
C19 C18 H18 125.9
N24 C19 C1 113.2(8)
N24 C19 C18 107.7(8)
C1 C19 C18 138.8(9)
C25 C20 C21 116.3(10)
C25 C20 C5 123.0(9)
C21 C20 C5 120.5(8)
F21 C21 C22 117.3(10)
F21 C21 C20 120.4(8)
C22 C21 C20 122.3(11)
F22 C22 C23 118.2(10)
F22 C22 C21 121.4(11)
C23 C22 C21 120.3(12)
F23 C23 C22 119.4(12)
F23 C23 C24 121.8(11)
C22 C23 C24 118.6(12)
F24 C24 C23 119.3(11)
F24 C24 C25 120.8(12)
C23 C24 C25 120.0(12)
F25 C25 C20 120.1(9)
F25 C25 C24 117.4(10)
C20 C25 C24 122.5(12)
C31 C26 C27 114.3(9)
C31 C26 C10 124.1(8)
C27 C26 C10 121.6(8)
F27 C27 C28 117.5(9)
F27 C27 C26 118.8(8)
C28 C27 C26 123.8(10)
F28 C28 C27 121.1(10)
F28 C28 C29 117.2(9)
C27 C28 C29 121.7(11)
F29 C29 C28 121.9(11)
F29 C29 C30 123.0(10)
C28 C29 C30 115.1(11)
F30 C30 C31 119.6(11)
F30 C30 C29 117.4(9)
C31 C30 C29 122.9(11)
F31 C31 C30 120.5(9)
F31 C31 C26 117.2(8)
C30 C31 C26 122.3(10)
C33 C32 C37 115.2(10)
C33 C32 C15 123.0(9)
C37 C32 C15 121.6(8)
F33 C33 C32 119.8(9)
F33 C33 C34 116.1(10)
C32 C33 C34 124.1(11)
F34 C34 C35 121.4(11)
F34 C34 C33 122.4(13)
C35 C34 C33 116.2(12)
F35 C35 C36 118.0(12)
F35 C35 C34 117.9(12)
C36 C35 C34 124.1(12)
F36 C36 C35 121.9(10)
F36 C36 C37 122.5(12)
C35 C36 C37 115.6(12)
F37 C37 C36 116.2(10)
F37 C37 C32 119.1(8)
C36 C37 C32 124.7(11)
C39 N38 C43 113.9(9)
C39 N38 S1 117.7(8)
C43 N38 S1 115.0(7)
N38 C39 C40 111.6(10)
N38 C39 H39A 109.3
C40 C39 H39A 109.3
N38 C39 H39B 109.3
C40 C39 H39B 109.3
H39A C39 H39B 108.0
C41 C40 C39 113.6(12)
C41 C40 H40A 108.8
C39 C40 H40A 108.8
C41 C40 H40B 108.8
C39 C40 H40B 108.8
H40A C40 H40B 107.7
C40 C41 C42 109.9(10)
C40 C41 H41A 109.7
C42 C41 H41A 109.7
C40 C41 H41B 109.7
C42 C41 H41B 109.7
H41A C41 H41B 108.2
C43 C42 C41 112.7(11)
C43 C42 H42A 109.1
C41 C42 H42A 109.1
C43 C42 H42B 109.1
C41 C42 H42B 109.1
H42A C42 H42B 107.8
N38 C43 C42 112.7(9)
N38 C43 H43A 109.0
C42 C43 H43A 109.0
N38 C43 H43B 109.0
C42 C43 H43B 109.0
H43A C43 H43B 107.8
C49 N44 C45 111.3(9)
C49 N44 S2 114.8(7)
C45 N44 S2 110.0(7)
N44 C45 C46 111.5(10)
N44 C45 H45A 109.3
C46 C45 H45A 109.3
N44 C45 H45B 109.3
C46 C45 H45B 109.3
H45A C45 H45B 108.0
C45 C46 C47 114.5(12)
C45 C46 H46A 108.6
C47 C46 H46A 108.6
C45 C46 H46B 108.6
C47 C46 H46B 108.6
H46A C46 H46B 107.6
C48 C47 C46 109.8(12)
C48 C47 H47A 109.7
C46 C47 H47A 109.7
C48 C47 H47B 109.7
C46 C47 H47B 109.7
H47A C47 H47B 108.2
C49 C48 C47 111.3(13)
C49 C48 H48A 109.4
C47 C48 H48A 109.4
C49 C48 H48B 109.4
C47 C48 H48B 109.4
H48A C48 H48B 108.0
N44 C49 C48 112.0(11)
N44 C49 H49A 109.2
C48 C49 H49A 109.2
N44 C49 H49B 109.2
C48 C49 H49B 109.2
H49A C49 H49B 107.9
C51 C50 C55 115.8(12)
C51 C50 P1 125.5(9)
C55 C50 P1 118.4(9)
C50 C51 C52 122.7(14)
C50 C51 H51 118.7
C52 C51 H51 118.7
C53 C52 C51 121.1(15)
C53 C52 H52 119.4
C51 C52 H52 119.4
C54 C53 C52 116.5(14)
C54 C53 H53 121.7
C52 C53 H53 121.7
C53 C54 C55 122.0(15)
C53 C54 H54 119.0
C55 C54 H54 119.0
C50 C55 C54 121.3(14)
C50 C55 H55 119.3
C54 C55 H55 119.4
C61 C56 C57 119.2(11)
C61 C56 P1 118.9(9)
C57 C56 P1 121.7(8)
C56 C57 C58 120.8(13)
C56 C57 H57 119.6
C58 C57 H57 119.6
C59 C58 C57 118.1(14)
C59 C58 H58 120.9
C57 C58 H58 120.9
C60 C59 C58 121.6(14)
C60 C59 H59 119.2
C58 C59 H59 119.2
C59 C60 C61 118.7(14)
C59 C60 H60 120.7
C61 C60 H60 120.6
C56 C61 C60 121.1(13)
C56 C61 H61 119.4
C60 C61 H61 119.4
C63 C62 C67 118.0(10)
C63 C62 P1 126.1(8)
C67 C62 P1 115.8(7)
C62 C63 C64 121.0(13)
C62 C63 H63 119.5
C64 C63 H63 119.5
C65 C64 C63 118.8(15)
C65 C64 H64 120.6
C63 C64 H64 120.6
C66 C65 C64 122.1(14)
C66 C65 H65 118.9
C64 C65 H65 118.9
C65 C66 C67 116.8(12)
C65 C66 H66 121.6
C67 C66 H66 121.6
C66 C67 C62 123.0(11)
C66 C67 H67 118.5
C62 C67 H67 118.5
C73 C68 C69 125(3)
C73 C68 H68 117.3
C69 C68 H68 117.5
C70 C69 C68 117(2)
C70 C69 H69 121.7
C68 C69 H69 121.5
C69 C70 C71 121(3)
C69 C70 H70 119.3
C71 C70 H70 119.4
C70 C71 C72 117(3)
C70 C71 H71 121.6
C72 C71 H71 121.8
C71 C72 C73 125(3)
C71 C72 H72 117.2
C73 C72 H72 117.4
C68 C73 C72 113(3)
C68 C73 H73 123.6
C72 C73 H73 123.4

loop_
_geom_bond_atom_site_label_1
_geom_bond_atom_site_label_2
_geom_bond_distance
Co1 N21 1.852(7)
Co1 N23 1.855(7)
Co1 N24 1.859(8)
Co1 N22 1.867(8)
Co1 P1 2.217(3)
P1 C50 1.760(11)
P1 C56 1.796(11)
P1 C62 1.796(10)
S1 O2 1.394(8)
S1 O1 1.427(8)
S1 N38 1.632(9)
S1 C3 1.738(10)
S2 O3 1.412(7)
S2 O4 1.416(8)
S2 N44 1.634(8)
S2 C17 1.724(10)
N21 C1 1.371(11)
N21 C4 1.373(12)
N22 C9 1.373(11)
N22 C6 1.384(11)
N23 C11 1.368(11)
N23 C14 1.379(12)
N24 C16 1.345(11)
N24 C19 1.381(11)
F21 C21 1.308(12)
F22 C22 1.339(14)
F23 C23 1.352(14)
F24 C24 1.326(15)
F25 C25 1.342(14)
F27 C27 1.340(13)
F28 C28 1.336(13)
F29 C29 1.284(13)
F30 C30 1.329(14)
F31 C31 1.315(12)
F33 C33 1.329(13)
F34 C34 1.322(15)
F35 C35 1.360(14)
F36 C36 1.318(15)
F37 C37 1.314(12)
C1 C19 1.389(13)
C1 C2 1.379(13)
C2 C3 1.374(14)
C2 H2 0.9300
C3 C4 1.422(13)
C4 C5 1.422(13)
C5 C6 1.393(12)
C5 C20 1.451(13)
C6 C7 1.417(13)
C7 C8 1.318(13)
C7 H7 0.9300
C8 C9 1.444(13)
C8 H8 0.9299
C9 C10 1.368(12)
C10 C11 1.399(12)
C10 C26 1.478(13)
C11 C12 1.421(13)
C12 C13 1.333(13)
C12 H12 0.9301
C13 C14 1.444(13)
C13 H13 0.9300
C14 C15 1.373(13)
C15 C16 1.385(13)
C15 C32 1.494(13)
C16 C17 1.452(13)
C17 C18 1.358(13)
C18 C19 1.415(13)
C18 H18 0.9301
C20 C25 1.355(7)
C20 C21 1.359(7)
C21 C22 1.354(7)
C22 C23 1.353(7)
C23 C24 1.355(7)
C24 C25 1.357(7)
C26 C31 1.360(6)
C26 C27 1.360(6)
C27 C28 1.354(6)
C28 C29 1.357(6)
C29 C30 1.360(7)
C30 C31 1.358(6)
C32 C33 1.355(7)
C32 C37 1.359(7)
C33 C34 1.357(7)
C34 C35 1.353(7)
C35 C36 1.352(7)
C36 C37 1.356(7)
N38 C39 1.455(13)
N38 C43 1.463(13)
C39 C40 1.514(16)
C39 H39A 0.9700
C39 H39B 0.9700
C40 C41 1.467(17)
C40 H40A 0.9700
C40 H40B 0.9700
C41 C42 1.504(17)
C41 H41A 0.9700
C41 H41B 0.9700
C42 C43 1.484(15)
C42 H42A 0.9700
C42 H42B 0.9700
C43 H43A 0.9700
C43 H43B 0.9700
N44 C49 1.461(13)
N44 C45 1.477(13)
C45 C46 1.467(15)
C45 H45A 0.9700
C45 H45B 0.9700
C46 C47 1.490(19)
C46 H46A 0.9700
C46 H46B 0.9700
C47 C48 1.49(2)
C47 H47A 0.9700
C47 H47B 0.9700
C48 C49 1.474(18)
C48 H48A 0.9700
C48 H48B 0.9700
C49 H49A 0.9700
C49 H49B 0.9700
C50 C51 1.361(9)
C50 C55 1.378(9)
C51 C52 1.386(9)
C51 H51 0.9302
C52 C53 1.370(10)
C52 H52 0.9299
C53 C54 1.368(10)
C53 H53 0.9300
C54 C55 1.388(10)
C54 H54 0.9299
C55 H55 0.9301
C56 C61 1.381(9)
C56 C57 1.394(9)
C57 C58 1.399(9)
C57 H57 0.9300
C58 C59 1.391(10)
C58 H58 0.9300
C59 C60 1.384(10)
C59 H59 0.9300
C60 C61 1.390(9)
C60 H60 0.9300
C61 H61 0.9301
C62 C63 1.375(9)
C62 C67 1.391(9)
C63 C64 1.389(9)
C63 H63 0.9301
C64 C65 1.387(10)
C64 H64 0.9301
C65 C66 1.380(9)
C65 H65 0.9298
C66 C67 1.386(9)
C66 H66 0.9301
C67 H67 0.9300
C68 C73 1.388(10)
C68 C69 1.388(10)
C68 H68 0.9305
C69 C70 1.386(10)
C69 H69 0.9295
C70 C71 1.389(10)
C70 H70 0.9295
C71 C72 1.389(10)
C71 H71 0.9306
C72 C73 1.394(10)
C72 H72 0.9297
C73 H73 0.9299
